data_1552336
loop_
_publ_author_name
'Nicholas, Hannah'
'Vonci, Michele'
'Goodwin, Conrad Alexander Phillip'
'Loo, Song Wei'
'Murphy, Siobhan'
'Cassim, Daniel'
'Winpenny, Richard E. P.'
'McInnes, Eric J. L.'
'Chilton, Nicholas F.'
'Mills, David P.'

_publ_section_title
;
 Electronic Structures of Bent Lanthanide(III) Complexes with Two N-Donor
 Ligands
;
_journal_name_full 'Chemical Science'
_journal_paper_doi 10.1039/C9SC03431E
_journal_year 2019
_chemical_formula_moiety 'C36 H84 N2 Si4 Yb, B C24 F20, C H2 Cl2'
_chemical_formula_sum 'C61 H86 B Cl2 F20 N2 Si4 Yb'
_chemical_formula_weight 1594.42
_space_group_crystal_system monoclinic
_space_group_IT_number 14
_space_group_name_Hall '-P 2yn'
_space_group_name_H-M_alt 'P 1 21/n 1'
_symmetry_space_group_name_Hall '-P 2yn'
_symmetry_space_group_name_H-M 'P 1 21/n 1'
_atom_sites_solution_hydrogens geom
_audit_creation_date 2017-08-24
_audit_creation_method
;
Olex2 1.2
(compiled 2017.08.10 svn.r3458 for OlexSys, GUI svn.r5381)
;
_audit_update_record
;
2018-11-23 deposited with the CCDC.    2019-09-18 downloaded from the CCDC.
;
_cell_angle_alpha 90
_cell_angle_beta 92.749(2)
_cell_angle_gamma 90
_cell_formula_units_Z 4
_cell_length_a 16.0620(3)
_cell_length_b 25.9262(6)
_cell_length_c 16.7464(3)
_cell_measurement_reflns_used 10054
_cell_measurement_temperature 150.0(2)
_cell_measurement_theta_max 74.6820
_cell_measurement_theta_min 3.1160
_cell_volume 6965.6(2)
_computing_cell_refinement 'CrysAlisPro 1.171.38.43 (Rigaku OD, 2015)'
_computing_data_collection 'CrysAlisPro 1.171.38.43 (Rigaku OD, 2015)'
_computing_data_reduction 'CrysAlisPro 1.171.38.43 (Rigaku OD, 2015)'
_computing_molecular_graphics 'Olex2 (Dolomanov et al., 2009)'
_computing_publication_material 'Olex2 (Dolomanov et al., 2009)'
_computing_structure_refinement 'ShelXL (Sheldrick, 2015)'
_diffrn_ambient_temperature 150.0(2)
_diffrn_detector 'Bruker APEX2 area detector'
_diffrn_detector_area_resol_mean 7.9
_diffrn_detector_type 'CCD area detector'
_diffrn_measured_fraction_theta_full 0.980
_diffrn_measured_fraction_theta_max 0.979
_diffrn_measurement_details
;
List of Runs (angles in degrees, time in seconds):

  # Type    Start    End  Width  t~exp~   \w     \q     \k     \f   Frames
#--------------------------------------------------------------------------
  1  \w     83.90 269.84   1.00   12.00    --  112.68  73.87-175.79  186
  2  \w     83.90 268.90   1.00   12.00    --  112.68  73.87 -55.79  185
  3  \w    -68.18 116.82   1.00    7.00    --  -39.39  73.87-160.79  185
  4  \w     67.90 254.90   1.00   12.00    --   97.68  73.87  64.21  187
  5  \w      3.12 188.12   1.00    7.00    --   31.90  73.87  76.21  185
;
_diffrn_measurement_device 'three-circle diffractometer'
_diffrn_measurement_device_type 'Bruker SMART APEX2 area detector'
_diffrn_measurement_method '\w and \f scans'
_diffrn_orient_matrix_type 'CrysAlisPro convention (1999,Acta A55,543-557)'
_diffrn_orient_matrix_UB_11 0.0344668000
_diffrn_orient_matrix_UB_12 -0.0172842000
_diffrn_orient_matrix_UB_13 -0.0799338000
_diffrn_orient_matrix_UB_21 0.0345447000
_diffrn_orient_matrix_UB_22 0.0546178000
_diffrn_orient_matrix_UB_23 -0.0128027000
_diffrn_orient_matrix_UB_31 0.0827665000
_diffrn_orient_matrix_UB_32 -0.0156570000
_diffrn_orient_matrix_UB_33 0.0439255000
_diffrn_radiation_monochromator 'mirror optics'
_diffrn_radiation_probe x-ray
_diffrn_radiation_type CuK\a
_diffrn_radiation_wavelength 1.54184
_diffrn_reflns_av_R_equivalents 0.0732
_diffrn_reflns_av_unetI/netI 0.1021
_diffrn_reflns_Laue_measured_fraction_full 0.980
_diffrn_reflns_Laue_measured_fraction_max 0.979
_diffrn_reflns_limit_h_max 19
_diffrn_reflns_limit_h_min -19
_diffrn_reflns_limit_k_max 31
_diffrn_reflns_limit_k_min -31
_diffrn_reflns_limit_l_max 20
_diffrn_reflns_limit_l_min -20
_diffrn_reflns_number 28972
_diffrn_reflns_point_group_measured_fraction_full 0.980
_diffrn_reflns_point_group_measured_fraction_max 0.979
_diffrn_reflns_theta_full 67.684
_diffrn_reflns_theta_max 68.247
_diffrn_reflns_theta_min 3.144
_diffrn_source 'microfocus sealed X-ray tube'
_diffrn_source_type 'Incoatec I\ms'
_exptl_absorpt_coefficient_mu 4.666
_exptl_absorpt_correction_T_max 1.00000
_exptl_absorpt_correction_T_min 0.58628
_exptl_absorpt_correction_type multi-scan
_exptl_absorpt_process_details
;
CrysAlisPro 1.171.38.43 (Rigaku Oxford Diffraction, 2015)
Empirical absorption correction using spherical harmonics,
 implemented in SCALE3 ABSPACK scaling algorithm.
;
_exptl_crystal_colour 'clear violet'
_exptl_crystal_colour_lustre clear
_exptl_crystal_colour_primary violet
_exptl_crystal_density_diffrn 1.520
_exptl_crystal_description needle
_exptl_crystal_F_000 3244
_exptl_crystal_size_max 0.3
_exptl_crystal_size_mid 0.1
_exptl_crystal_size_min 0.1
_refine_diff_density_max 0.791
_refine_diff_density_min -0.780
_refine_diff_density_rms 0.108
_refine_ls_extinction_method none
_refine_ls_goodness_of_fit_ref 1.007
_refine_ls_hydrogen_treatment constr
_refine_ls_matrix_type full
_refine_ls_number_parameters 844
_refine_ls_number_reflns 12492
_refine_ls_number_restraints 30
_refine_ls_restrained_S_all 1.015
_refine_ls_R_factor_all 0.1003
_refine_ls_R_factor_gt 0.0560
_refine_ls_shift/su_max 0.001
_refine_ls_shift/su_mean 0.000
_refine_ls_structure_factor_coef Fsqd
_refine_ls_weighting_details 'w=1/[\s^2^(Fo^2^)+(0.0520P)^2^] where P=(Fo^2^+2Fc^2^)/3'
_refine_ls_weighting_scheme calc
_refine_ls_wR_factor_gt 0.1146
_refine_ls_wR_factor_ref 0.1337
_reflns_Friedel_coverage 0.000
_reflns_number_gt 8206
_reflns_number_total 12492
_reflns_threshold_expression 'I > 2\s(I)'
_cod_data_source_file c9sc03431e2.cif
_cod_data_source_block xdpm75
_cod_database_code 1552336
_manchester_internal_coll_name xdpm75
_manchester_internal_coll_client HN/SWL/CAPG
_manchester_internal_coll_type custom
_manchester_internal_coll_frame_time 7/12s
_manchester_internal_coll_frame_width 1.0
_manchester_internal_coll_frame_method '\w & \f scans'
_manchester_internal_coll_user CAPG/HN
_manchester_internal_coll_date 02/8/17
_manchester_internal_process_user CAPG
_manchester_internal_process_date 02/8/17
_manchester_internal_solution_user CAPG
_manchester_internal_solution_date 03/8/17
_manchester_internal_refinement_user CAPG
_manchester_internal_refinement_date 24/8/17
_shelx_shelxl_version_number 2017/1
_chemical_oxdiff_formula Yb(N(SiC9H21)2)2B(C6F5)4CH2Cl2
_shelx_space_group_comment
;
The symmetry employed for this shelxl refinement is uniquely defined
by the following loop, which should always be used as a source of
symmetry information in preference to the above space-group names.
They are only intended as comments.
;
_shelx_estimated_absorpt_t_max 0.653
_shelx_estimated_absorpt_t_min 0.335
_reflns_odcompleteness_completeness 98.09
_reflns_odcompleteness_iscentric 1
_reflns_odcompleteness_theta 66.97
_olex2_refinement_description
;
1. Fixed Uiso
 At 1.2 times of:
  All C(H) groups, All C(H,H) groups
 At 1.5 times of:
  All C(H,H,H) groups
2. Restrained distances
 Cl2-C61 = Cl1-C61
 1.753 with sigma of 0.02
3. Rigid bond restraints
 C61, Cl1, Cl2, H61A, H61B
 with sigma for 1-2 distances of 0.01 and sigma for 1-3 distances of 0.01
4. Uiso/Uaniso restraints and constraints
C61 \\sim Cl1 \\sim Cl2 \\sim H61A \\sim H61B: within 2A with sigma of 0.01 and
sigma for terminal atoms of 0.01
5.a Ternary CH refined with riding coordinates:
 C1(H1), C4(H4), C7(H7), C10(H10), C13(H13), C16(H16), C19(H19), C22(H22),
 C25(H25), C28(H28), C31(H31), C34(H34)
5.b Secondary CH2 refined with riding coordinates:
 C61(H61A,H61B)
5.c Idealised Me refined as rotating group:
 C2(H2A,H2B,H2C), C3(H3A,H3B,H3C), C5(H5A,H5B,H5C), C6(H6A,H6B,H6C), C8(H8A,
 H8B,H8C), C9(H9A,H9B,H9C), C11(H11A,H11B,H11C), C12(H12A,H12B,H12C), C14(H14A,
 H14B,H14C), C15(H15A,H15B,H15C), C17(H17A,H17B,H17C), C18(H18A,H18B,H18C),
 C20(H20A,H20B,H20C), C21(H21A,H21B,H21C), C23(H23A,H23B,H23C), C24(H24A,H24B,
 H24C), C26(H26A,H26B,H26C), C27(H27A,H27B,H27C), C29(H29A,H29B,H29C), C30(H30A,
 H30B,H30C), C32(H32A,H32B,H32C), C33(H33A,H33B,H33C), C35(H35A,H35B,H35C),
 C36(H36A,H36B,H36C)
;
_olex2_date_sample_completion 2017-08-03
_olex2_date_sample_data_collection 2017-08-02
_olex2_date_sample_submission 2017-08-02
_olex2_exptl_crystal_mounting_method 'From fomblin on a microscope slide.'
_olex2_submission_original_sample_id XDPM75
_olex2_submission_special_instructions 'No special instructions were received'
_oxdiff_exptl_absorpt_empirical_details
;
Empirical correction (ABSPACK) includes:
- Absorption correction using spherical harmonics
- Frame scaling
- Detector area scaling
;
_oxdiff_exptl_absorpt_empirical_full_max 1.840
_oxdiff_exptl_absorpt_empirical_full_min 0.641

loop_
_space_group_symop_operation_xyz
'x, y, z'
'-x+1/2, y+1/2, -z+1/2'
'-x, -y, -z'
'x-1/2, -y-1/2, z-1/2'

loop_
_atom_site_label
_atom_site_type_symbol
_atom_site_fract_x
_atom_site_fract_y
_atom_site_fract_z
_atom_site_U_iso_or_equiv
_atom_site_adp_type
_atom_site_occupancy
_atom_site_site_symmetry_order
_atom_site_calc_flag
_atom_site_refinement_flags_posn
_atom_site_refinement_flags_adp
Yb1 Yb 0.33640(2) 0.35236(2) 0.71553(2) 0.02562(9) Uani 1 1 d . .
Si1 Si 0.47662(10) 0.31529(6) 0.60050(11) 0.0265(4) Uani 1 1 d . .
Si2 Si 0.36125(10) 0.23242(6) 0.68689(11) 0.0266(4) Uani 1 1 d . .
Si3 Si 0.23368(11) 0.40968(7) 0.83682(11) 0.0294(4) Uani 1 1 d . .
Si4 Si 0.39956(11) 0.36733(7) 0.92054(11) 0.0320(4) Uani 1 1 d . .
N1 N 0.4103(3) 0.29071(18) 0.6701(3) 0.0253(11) Uani 1 1 d . .
N2 N 0.3299(3) 0.37714(18) 0.8372(3) 0.0250(11) Uani 1 1 d . .
C1 C 0.4460(4) 0.3874(2) 0.5971(4) 0.0311(14) Uani 1 1 d . .
H1 H 0.384379 0.388513 0.585463 0.037 Uiso 1 1 calc R .
C2 C 0.4633(4) 0.4202(2) 0.6734(4) 0.0348(16) Uani 1 1 d . .
H2A H 0.448072 0.400384 0.720401 0.052 Uiso 1 1 calc GR .
H2B H 0.430224 0.451889 0.669764 0.052 Uiso 1 1 calc GR .
H2C H 0.522710 0.428939 0.678395 0.052 Uiso 1 1 calc GR .
C3 C 0.4859(4) 0.4175(2) 0.5289(4) 0.0350(16) Uani 1 1 d . .
H3A H 0.546727 0.415526 0.535771 0.052 Uiso 1 1 calc GR .
H3B H 0.468330 0.453678 0.530523 0.052 Uiso 1 1 calc GR .
H3C H 0.467817 0.402384 0.477340 0.052 Uiso 1 1 calc GR .
C4 C 0.4558(4) 0.2888(2) 0.4967(4) 0.0296(14) Uani 1 1 d . .
H4 H 0.454869 0.250458 0.502869 0.036 Uiso 1 1 calc R .
C5 C 0.3690(4) 0.3036(3) 0.4601(4) 0.0374(16) Uani 1 1 d . .
H5A H 0.326375 0.295354 0.498084 0.056 Uiso 1 1 calc GR .
H5B H 0.357878 0.284190 0.410524 0.056 Uiso 1 1 calc GR .
H5C H 0.367630 0.340645 0.448468 0.056 Uiso 1 1 calc GR .
C6 C 0.5224(4) 0.3002(3) 0.4346(4) 0.0385(16) Uani 1 1 d . .
H6A H 0.526897 0.337500 0.426776 0.058 Uiso 1 1 calc GR .
H6B H 0.505774 0.283688 0.383588 0.058 Uiso 1 1 calc GR .
H6C H 0.576412 0.286431 0.454177 0.058 Uiso 1 1 calc GR .
C7 C 0.5924(4) 0.3087(3) 0.6245(4) 0.0354(16) Uani 1 1 d . .
H7 H 0.619989 0.329222 0.582676 0.043 Uiso 1 1 calc R .
C8 C 0.6260(4) 0.3305(3) 0.7045(5) 0.050(2) Uani 1 1 d . .
H8A H 0.613365 0.367435 0.707029 0.075 Uiso 1 1 calc GR .
H8B H 0.686504 0.325466 0.709546 0.075 Uiso 1 1 calc GR .
H8C H 0.599733 0.312593 0.748269 0.075 Uiso 1 1 calc GR .
C9 C 0.6237(4) 0.2531(3) 0.6150(4) 0.0418(18) Uani 1 1 d . .
H9A H 0.598728 0.230900 0.654788 0.063 Uiso 1 1 calc GR .
H9B H 0.684535 0.252326 0.623039 0.063 Uiso 1 1 calc GR .
H9C H 0.607810 0.240559 0.561222 0.063 Uiso 1 1 calc GR .
C10 C 0.2507(4) 0.2552(2) 0.7100(4) 0.0313(15) Uani 1 1 d . .
H10 H 0.258516 0.283593 0.750003 0.038 Uiso 1 1 calc R .
C11 C 0.2044(4) 0.2798(3) 0.6359(4) 0.0345(15) Uani 1 1 d . .
H11A H 0.237240 0.308714 0.616639 0.052 Uiso 1 1 calc GR .
H11B H 0.149728 0.292334 0.650824 0.052 Uiso 1 1 calc GR .
H11C H 0.197063 0.253911 0.593526 0.052 Uiso 1 1 calc GR .
C12 C 0.1928(4) 0.2159(3) 0.7477(4) 0.0392(17) Uani 1 1 d . .
H12A H 0.218870 0.203243 0.797988 0.059 Uiso 1 1 calc GR .
H12B H 0.182842 0.186945 0.710865 0.059 Uiso 1 1 calc GR .
H12C H 0.139595 0.232543 0.758194 0.059 Uiso 1 1 calc GR .
C13 C 0.3555(4) 0.1881(2) 0.5975(4) 0.0353(15) Uani 1 1 d . .
H13 H 0.350144 0.211111 0.549545 0.042 Uiso 1 1 calc R .
C14 C 0.4377(4) 0.1580(3) 0.5896(5) 0.0450(19) Uani 1 1 d . .
H14A H 0.484698 0.182137 0.591947 0.068 Uiso 1 1 calc GR .
H14B H 0.436100 0.139605 0.538437 0.068 Uiso 1 1 calc GR .
H14C H 0.444470 0.133107 0.633515 0.068 Uiso 1 1 calc GR .
C15 C 0.2813(4) 0.1510(3) 0.5901(5) 0.0465(18) Uani 1 1 d . .
H15A H 0.278460 0.130854 0.639408 0.070 Uiso 1 1 calc GR .
H15B H 0.288244 0.127616 0.544888 0.070 Uiso 1 1 calc GR .
H15C H 0.229612 0.170729 0.581203 0.070 Uiso 1 1 calc GR .
C16 C 0.4032(4) 0.2004(2) 0.7818(4) 0.0310(14) Uani 1 1 d . .
H16 H 0.379191 0.220455 0.826278 0.037 Uiso 1 1 calc R .
C17 C 0.4983(4) 0.2044(3) 0.7961(5) 0.050(2) Uani 1 1 d . .
H17A H 0.525656 0.180711 0.759978 0.075 Uiso 1 1 calc GR .
H17B H 0.513616 0.195106 0.851633 0.075 Uiso 1 1 calc GR .
H17C H 0.516288 0.239770 0.785845 0.075 Uiso 1 1 calc GR .
C18 C 0.3762(4) 0.1442(3) 0.7949(5) 0.0448(18) Uani 1 1 d . .
H18A H 0.390138 0.134190 0.850352 0.067 Uiso 1 1 calc GR .
H18B H 0.405317 0.121563 0.758646 0.067 Uiso 1 1 calc GR .
H18C H 0.315879 0.141148 0.784046 0.067 Uiso 1 1 calc GR .
C19 C 0.1888(4) 0.4006(2) 0.7284(4) 0.0313(15) Uani 1 1 d . .
H19 H 0.195227 0.363097 0.716388 0.038 Uiso 1 1 calc R .
C20 C 0.2316(4) 0.4297(3) 0.6595(4) 0.0402(17) Uani 1 1 d . .
H20A H 0.292164 0.429156 0.669599 0.060 Uiso 1 1 calc GR .
H20B H 0.212090 0.465554 0.657429 0.060 Uiso 1 1 calc GR .
H20C H 0.217203 0.412735 0.608457 0.060 Uiso 1 1 calc GR .
C21 C 0.0940(4) 0.4121(3) 0.7161(5) 0.0436(19) Uani 1 1 d . .
H21A H 0.073744 0.399214 0.663690 0.065 Uiso 1 1 calc GR .
H21B H 0.084685 0.449444 0.718737 0.065 Uiso 1 1 calc GR .
H21C H 0.063783 0.394995 0.758092 0.065 Uiso 1 1 calc GR .
C22 C 0.2440(4) 0.4815(2) 0.8580(4) 0.0383(17) Uani 1 1 d . .
H22 H 0.248789 0.485015 0.917538 0.046 Uiso 1 1 calc R .
C23 C 0.1664(4) 0.5122(3) 0.8302(5) 0.051(2) Uani 1 1 d . .
H23A H 0.167776 0.518716 0.772602 0.076 Uiso 1 1 calc GR .
H23B H 0.165694 0.545156 0.858835 0.076 Uiso 1 1 calc GR .
H23C H 0.116298 0.492447 0.841270 0.076 Uiso 1 1 calc GR .
C24 C 0.3219(4) 0.5068(3) 0.8265(5) 0.050(2) Uani 1 1 d . .
H24A H 0.318507 0.506324 0.767961 0.075 Uiso 1 1 calc GR .
H24B H 0.371439 0.487654 0.846061 0.075 Uiso 1 1 calc GR .
H24C H 0.325678 0.542493 0.845423 0.075 Uiso 1 1 calc GR .
C25 C 0.1596(4) 0.3774(3) 0.9069(4) 0.0397(17) Uani 1 1 d . .
H25 H 0.195946 0.366266 0.953932 0.048 Uiso 1 1 calc R .
C26 C 0.0928(5) 0.4107(3) 0.9423(5) 0.060(3) Uani 1 1 d . .
H26A H 0.067507 0.391977 0.985781 0.090 Uiso 1 1 calc GR .
H26B H 0.049881 0.419007 0.900733 0.090 Uiso 1 1 calc GR .
H26C H 0.118024 0.442717 0.963222 0.090 Uiso 1 1 calc GR .
C27 C 0.1197(4) 0.3272(3) 0.8741(5) 0.0429(18) Uani 1 1 d . .
H27A H 0.162854 0.305354 0.852077 0.064 Uiso 1 1 calc GR .
H27B H 0.077475 0.335492 0.831885 0.064 Uiso 1 1 calc GR .
H27C H 0.093525 0.308778 0.917390 0.064 Uiso 1 1 calc GR .
C28 C 0.5076(4) 0.3725(3) 0.8789(4) 0.0391(16) Uani 1 1 d . .
H28 H 0.501041 0.357095 0.824138 0.047 Uiso 1 1 calc R .
C29 C 0.5346(4) 0.4287(3) 0.8644(5) 0.050(2) Uani 1 1 d . .
H29A H 0.555006 0.444119 0.915116 0.075 Uiso 1 1 calc GR .
H29B H 0.486908 0.448588 0.842499 0.075 Uiso 1 1 calc GR .
H29C H 0.579215 0.429214 0.826443 0.075 Uiso 1 1 calc GR .
C30 C 0.5794(4) 0.3422(3) 0.9199(5) 0.052(2) Uani 1 1 d . .
H30A H 0.628575 0.344455 0.887628 0.078 Uiso 1 1 calc GR .
H30B H 0.563058 0.306017 0.925251 0.078 Uiso 1 1 calc GR .
H30C H 0.592438 0.356845 0.972947 0.078 Uiso 1 1 calc GR .
C31 C 0.3912(4) 0.2978(3) 0.9567(4) 0.0411(17) Uani 1 1 d . .
H31 H 0.422082 0.276848 0.917764 0.049 Uiso 1 1 calc R .
C32 C 0.3048(5) 0.2747(3) 0.9559(5) 0.0477(19) Uani 1 1 d . .
H32A H 0.309065 0.237465 0.965361 0.072 Uiso 1 1 calc GR .
H32B H 0.276245 0.280967 0.903787 0.072 Uiso 1 1 calc GR .
H32C H 0.273188 0.290636 0.997984 0.072 Uiso 1 1 calc GR .
C33 C 0.4355(5) 0.2865(3) 1.0401(5) 0.055(2) Uani 1 1 d . .
H33A H 0.491612 0.301453 1.041996 0.083 Uiso 1 1 calc GR .
H33B H 0.439382 0.249165 1.048282 0.083 Uiso 1 1 calc GR .
H33C H 0.403252 0.301891 1.082270 0.083 Uiso 1 1 calc GR .
C34 C 0.3918(5) 0.4172(3) 1.0029(4) 0.0449(18) Uani 1 1 d . .
H34 H 0.388681 0.451525 0.975532 0.054 Uiso 1 1 calc R .
C35 C 0.3146(5) 0.4142(3) 1.0542(5) 0.058(2) Uani 1 1 d . .
H35A H 0.264379 0.422235 1.020940 0.088 Uiso 1 1 calc GR .
H35B H 0.320395 0.439092 1.098157 0.088 Uiso 1 1 calc GR .
H35C H 0.309880 0.379312 1.076102 0.088 Uiso 1 1 calc GR .
C36 C 0.4698(5) 0.4194(3) 1.0608(5) 0.058(2) Uani 1 1 d . .
H36A H 0.519226 0.426582 1.030470 0.086 Uiso 1 1 calc GR .
H36B H 0.476801 0.386213 1.088303 0.086 Uiso 1 1 calc GR .
H36C H 0.462875 0.446792 1.100257 0.086 Uiso 1 1 calc GR .
F1 F 0.0429(2) 0.51282(13) 0.3648(2) 0.0353(9) Uani 1 1 d . .
F2 F -0.0828(2) 0.47052(15) 0.4402(3) 0.0415(10) Uani 1 1 d . .
F3 F -0.0605(2) 0.37835(16) 0.5179(3) 0.0481(11) Uani 1 1 d . .
F4 F 0.0872(2) 0.32914(16) 0.5124(3) 0.0457(11) Uani 1 1 d . .
F5 F 0.2115(2) 0.36849(14) 0.4357(2) 0.0379(9) Uani 1 1 d . .
F6 F 0.3957(2) 0.49051(14) 0.3671(2) 0.0345(9) Uani 1 1 d . .
F7 F 0.5133(2) 0.43057(17) 0.3127(2) 0.0463(11) Uani 1 1 d . .
F8 F 0.4746(2) 0.34048(17) 0.2373(2) 0.0486(11) Uani 1 1 d . .
F9 F 0.3109(2) 0.31210(15) 0.2160(3) 0.0459(10) Uani 1 1 d . .
F10 F 0.1907(2) 0.37221(14) 0.2662(2) 0.0361(9) Uani 1 1 d . .
F11 F 0.0500(2) 0.44088(14) 0.2383(2) 0.0355(9) Uani 1 1 d . .
F12 F 0.0167(2) 0.47171(15) 0.0906(2) 0.0369(9) Uani 1 1 d . .
F13 F 0.1194(2) 0.53942(16) 0.0177(2) 0.0411(10) Uani 1 1 d . .
F14 F 0.2601(2) 0.57245(15) 0.0972(2) 0.0414(10) Uani 1 1 d . .
F15 F 0.2969(2) 0.54190(14) 0.2472(2) 0.0330(8) Uani 1 1 d . .
F16 F 0.1708(2) 0.58821(14) 0.3294(2) 0.0372(9) Uani 1 1 d . .
F17 F 0.2151(2) 0.65832(13) 0.4374(3) 0.0429(10) Uani 1 1 d . .
F18 F 0.2967(2) 0.63120(16) 0.5781(3) 0.0511(11) Uani 1 1 d . .
F19 F 0.3365(3) 0.53023(18) 0.6045(2) 0.0481(11) Uani 1 1 d . .
F20 F 0.2962(2) 0.45899(14) 0.4955(2) 0.0323(8) Uani 1 1 d . .
C37 C 0.1327(3) 0.4423(2) 0.3922(4) 0.0252(13) Uani 1 1 d . .
C38 C 0.0558(4) 0.4662(2) 0.3988(4) 0.0279(13) Uani 1 1 d . .
C39 C -0.0089(4) 0.4456(3) 0.4397(4) 0.0294(14) Uani 1 1 d . .
C40 C 0.0011(3) 0.3999(3) 0.4786(4) 0.0303(14) Uani 1 1 d . .
C41 C 0.0763(4) 0.3747(3) 0.4754(4) 0.0320(15) Uani 1 1 d . .
C42 C 0.1396(3) 0.3965(2) 0.4334(4) 0.0276(13) Uani 1 1 d . .
C43 C 0.2856(3) 0.4341(2) 0.3218(3) 0.0229(12) Uani 1 1 d . .
C44 C 0.3704(4) 0.4467(2) 0.3305(4) 0.0281(14) Uani 1 1 d . .
C45 C 0.4328(4) 0.4154(3) 0.3017(4) 0.0342(15) Uani 1 1 d . .
C46 C 0.4139(4) 0.3703(3) 0.2645(4) 0.0361(16) Uani 1 1 d . .
C47 C 0.3319(4) 0.3566(3) 0.2537(4) 0.0314(14) Uani 1 1 d . .
C48 C 0.2707(4) 0.3880(2) 0.2816(4) 0.0282(13) Uani 1 1 d . .
C49 C 0.1744(4) 0.4909(2) 0.2530(4) 0.0251(13) Uani 1 1 d . .
C50 C 0.1046(3) 0.4747(2) 0.2081(4) 0.0253(13) Uani 1 1 d . .
C51 C 0.0855(4) 0.4898(3) 0.1308(4) 0.0305(14) Uani 1 1 d . .
C52 C 0.1372(4) 0.5234(2) 0.0931(4) 0.0307(14) Uani 1 1 d . .
C53 C 0.2085(4) 0.5404(2) 0.1329(4) 0.0300(14) Uani 1 1 d . .
C54 C 0.2253(3) 0.5239(2) 0.2107(4) 0.0288(14) Uani 1 1 d . .
C55 C 0.2337(3) 0.5195(2) 0.4054(4) 0.0282(14) Uani 1 1 d . .
C56 C 0.2141(4) 0.5714(3) 0.3956(4) 0.0329(15) Uani 1 1 d . .
C57 C 0.2353(4) 0.6093(2) 0.4519(5) 0.0340(16) Uani 1 1 d . .
C58 C 0.2762(4) 0.5951(3) 0.5215(4) 0.0359(16) Uani 1 1 d . .
C59 C 0.2957(4) 0.5445(3) 0.5356(4) 0.0372(17) Uani 1 1 d . .
C60 C 0.2744(4) 0.5084(3) 0.4781(4) 0.0307(14) Uani 1 1 d . .
B1 B 0.2058(4) 0.4719(3) 0.3432(4) 0.0251(15) Uani 1 1 d . .
Cl1 Cl -0.11901(19) 0.33222(12) 0.8611(3) 0.1192(13) Uani 1 1 d D U
Cl2 Cl -0.0451(3) 0.29066(15) 0.7208(2) 0.1323(13) Uani 1 1 d D U
C61 C -0.1360(8) 0.3069(6) 0.7661(8) 0.140(3) Uani 1 1 d D U
H61A H -0.171242 0.275692 0.769352 0.168 Uiso 1 1 calc R U
H61B H -0.166943 0.332411 0.732259 0.168 Uiso 1 1 calc R U

loop_
_atom_site_aniso_label
_atom_site_aniso_U_11
_atom_site_aniso_U_22
_atom_site_aniso_U_33
_atom_site_aniso_U_23
_atom_site_aniso_U_13
_atom_site_aniso_U_12
Yb1 0.02729(15) 0.02361(15) 0.02657(15) 0.00198(17) 0.00751(12) 0.00425(14)
Si1 0.0261(8) 0.0247(8) 0.0290(8) 0.0028(8) 0.0067(7) 0.0033(7)
Si2 0.0284(8) 0.0216(8) 0.0300(8) 0.0019(8) 0.0027(7) 0.0038(7)
Si3 0.0328(9) 0.0240(8) 0.0325(9) 0.0005(8) 0.0146(8) 0.0027(7)
Si4 0.0375(9) 0.0318(9) 0.0267(8) 0.0008(8) 0.0017(8) 0.0006(7)
N1 0.025(2) 0.018(2) 0.033(3) -0.006(2) 0.009(2) 0.0035(19)
N2 0.033(3) 0.023(2) 0.020(2) 0.004(2) 0.009(2) 0.002(2)
C1 0.030(3) 0.030(3) 0.035(4) 0.002(3) 0.007(3) 0.002(3)
C2 0.034(3) 0.032(3) 0.040(4) -0.002(3) 0.011(3) -0.002(3)
C3 0.035(3) 0.032(3) 0.039(4) 0.007(3) 0.013(3) 0.000(3)
C4 0.031(3) 0.027(3) 0.031(3) -0.001(3) 0.002(3) 0.005(3)
C5 0.044(4) 0.041(4) 0.028(3) 0.001(3) 0.005(3) 0.002(3)
C6 0.042(4) 0.045(4) 0.029(3) 0.002(3) 0.012(3) 0.006(3)
C7 0.030(3) 0.038(4) 0.039(4) 0.006(4) 0.011(3) -0.001(3)
C8 0.029(3) 0.059(5) 0.061(5) -0.002(5) -0.001(4) 0.002(3)
C9 0.032(3) 0.046(4) 0.047(4) 0.003(4) 0.008(3) 0.012(3)
C10 0.031(3) 0.026(3) 0.037(4) 0.003(3) 0.009(3) 0.003(3)
C11 0.028(3) 0.035(4) 0.040(4) 0.002(3) 0.003(3) 0.003(3)
C12 0.032(3) 0.039(4) 0.047(4) 0.004(4) 0.014(3) -0.004(3)
C13 0.038(4) 0.026(3) 0.042(4) -0.005(3) 0.002(3) 0.000(3)
C14 0.041(4) 0.033(4) 0.062(5) -0.005(4) 0.009(4) 0.007(3)
C15 0.057(4) 0.031(4) 0.051(4) -0.010(4) 0.003(4) -0.003(4)
C16 0.034(3) 0.026(3) 0.033(3) 0.008(3) 0.002(3) 0.002(3)
C17 0.047(4) 0.046(4) 0.056(5) 0.010(4) -0.008(4) 0.003(4)
C18 0.053(4) 0.030(4) 0.051(4) 0.014(4) 0.000(4) 0.003(3)
C19 0.025(3) 0.026(3) 0.043(4) 0.006(3) 0.009(3) 0.005(2)
C20 0.044(4) 0.033(4) 0.044(4) 0.011(4) 0.013(4) 0.005(3)
C21 0.035(4) 0.043(4) 0.053(5) 0.012(4) 0.009(4) 0.012(3)
C22 0.052(4) 0.025(3) 0.039(4) 0.002(3) 0.016(4) 0.004(3)
C23 0.047(4) 0.030(4) 0.078(6) -0.004(4) 0.025(4) 0.008(3)
C24 0.047(4) 0.030(4) 0.075(6) 0.004(4) 0.018(4) -0.004(3)
C25 0.045(4) 0.035(4) 0.042(4) 0.009(4) 0.024(3) 0.001(3)
C26 0.069(5) 0.038(4) 0.078(6) 0.002(5) 0.051(5) 0.002(4)
C27 0.044(4) 0.038(4) 0.048(4) 0.011(4) 0.014(4) -0.001(3)
C28 0.033(3) 0.044(4) 0.039(4) -0.004(4) -0.001(3) 0.002(3)
C29 0.040(4) 0.067(5) 0.043(4) -0.003(4) 0.002(4) -0.015(4)
C30 0.041(4) 0.057(5) 0.056(5) 0.010(4) -0.014(4) 0.008(4)
C31 0.051(4) 0.043(4) 0.030(4) 0.001(4) 0.004(3) 0.000(3)
C32 0.064(5) 0.034(4) 0.047(4) 0.014(4) 0.015(4) -0.002(4)
C33 0.079(6) 0.049(5) 0.037(4) 0.001(4) -0.003(4) 0.006(4)
C34 0.056(5) 0.045(4) 0.034(4) 0.000(4) 0.003(4) -0.002(4)
C35 0.083(6) 0.047(5) 0.046(5) -0.008(4) 0.009(5) 0.010(4)
C36 0.073(6) 0.058(5) 0.041(4) -0.013(4) -0.007(4) -0.008(4)
F1 0.0311(18) 0.0308(19) 0.044(2) -0.0018(19) 0.0007(17) 0.0035(15)
F2 0.0270(18) 0.048(2) 0.050(2) -0.009(2) 0.0080(18) 0.0043(17)
F3 0.031(2) 0.058(3) 0.056(3) 0.012(2) 0.014(2) -0.0086(19)
F4 0.035(2) 0.051(2) 0.051(3) 0.023(2) 0.005(2) -0.0045(18)
F5 0.0256(17) 0.041(2) 0.048(2) 0.014(2) 0.0054(17) 0.0042(15)
F6 0.0264(17) 0.039(2) 0.038(2) -0.0068(19) 0.0012(16) -0.0071(15)
F7 0.0208(17) 0.070(3) 0.048(2) 0.000(2) 0.0048(18) 0.0027(18)
F8 0.043(2) 0.064(3) 0.040(2) -0.006(2) 0.0089(19) 0.021(2)
F9 0.052(2) 0.039(2) 0.046(2) -0.014(2) 0.004(2) 0.0066(18)
F10 0.0305(18) 0.0334(19) 0.044(2) -0.0085(19) 0.0012(17) -0.0040(15)
F11 0.0300(18) 0.041(2) 0.036(2) -0.0009(19) 0.0017(17) -0.0122(16)
F12 0.0284(18) 0.050(2) 0.0313(19) -0.001(2) -0.0040(17) -0.0038(17)
F13 0.041(2) 0.051(2) 0.031(2) 0.008(2) -0.0036(18) -0.0009(18)
F14 0.040(2) 0.049(2) 0.034(2) 0.014(2) -0.0045(18) -0.0112(18)
F15 0.0287(18) 0.038(2) 0.0316(19) 0.0055(18) -0.0024(16) -0.0117(15)
F16 0.041(2) 0.032(2) 0.039(2) -0.0017(19) -0.0006(19) 0.0042(16)
F17 0.036(2) 0.029(2) 0.064(3) -0.011(2) 0.013(2) -0.0038(16)
F18 0.049(2) 0.056(3) 0.049(3) -0.026(2) 0.012(2) -0.020(2)
F19 0.051(2) 0.066(3) 0.027(2) -0.003(2) -0.0036(19) -0.017(2)
F20 0.0320(18) 0.038(2) 0.0273(18) 0.0034(18) 0.0004(16) -0.0015(16)
C37 0.024(3) 0.028(3) 0.023(3) -0.003(3) 0.000(3) -0.005(2)
C38 0.028(3) 0.025(3) 0.030(3) 0.000(3) 0.000(3) 0.000(3)
C39 0.023(3) 0.037(4) 0.028(3) -0.006(3) 0.004(3) 0.002(3)
C40 0.018(3) 0.040(4) 0.033(3) 0.002(3) 0.006(3) -0.009(3)
C41 0.028(3) 0.036(3) 0.031(3) 0.005(3) -0.001(3) -0.009(3)
C42 0.022(3) 0.035(3) 0.026(3) -0.001(3) 0.000(3) 0.002(3)
C43 0.026(3) 0.025(3) 0.018(3) 0.001(3) 0.001(2) -0.006(2)
C44 0.028(3) 0.033(3) 0.023(3) 0.003(3) 0.004(3) -0.003(3)
C45 0.025(3) 0.051(4) 0.026(3) 0.002(3) 0.003(3) -0.002(3)
C46 0.034(3) 0.045(4) 0.030(3) 0.002(3) 0.004(3) 0.016(3)
C47 0.035(3) 0.030(3) 0.029(3) -0.003(3) 0.006(3) 0.000(3)
C48 0.027(3) 0.028(3) 0.030(3) 0.004(3) 0.002(3) 0.001(3)
C49 0.031(3) 0.023(3) 0.021(3) 0.003(3) 0.000(3) 0.006(2)
C50 0.020(3) 0.027(3) 0.028(3) -0.001(3) 0.003(3) 0.000(2)
C51 0.024(3) 0.035(4) 0.032(3) -0.003(3) -0.001(3) -0.001(3)
C52 0.033(3) 0.033(3) 0.026(3) 0.009(3) 0.000(3) 0.012(3)
C53 0.029(3) 0.030(3) 0.030(3) 0.010(3) 0.004(3) -0.003(3)
C54 0.020(3) 0.031(3) 0.035(3) -0.003(3) 0.000(3) -0.001(2)
C55 0.022(3) 0.033(3) 0.030(3) -0.004(3) 0.005(3) -0.007(3)
C56 0.028(3) 0.034(4) 0.036(4) -0.002(3) 0.003(3) -0.005(3)
C57 0.027(3) 0.028(3) 0.048(4) -0.011(4) 0.013(3) -0.003(3)
C58 0.034(3) 0.040(4) 0.036(4) -0.018(4) 0.014(3) -0.017(3)
C59 0.035(4) 0.051(4) 0.026(3) -0.004(4) 0.008(3) -0.016(3)
C60 0.028(3) 0.034(3) 0.031(3) 0.001(3) 0.009(3) -0.003(3)
B1 0.027(3) 0.022(3) 0.025(3) 0.001(3) -0.004(3) -0.003(3)
Cl1 0.093(2) 0.0776(18) 0.189(4) -0.019(2) 0.024(2) 0.0149(16)
Cl2 0.180(3) 0.123(3) 0.091(2) -0.037(2) -0.025(2) -0.039(3)
C61 0.141(5) 0.119(5) 0.158(5) 0.000(5) -0.014(5) -0.012(5)

loop_
_atom_type_symbol
_atom_type_description
_atom_type_scat_dispersion_real
_atom_type_scat_dispersion_imag
_atom_type_scat_source
C C 0.0181 0.0091 'International Tables Vol C Tables 4.2.6.8 and 6.1.1.4'
H H 0.0000 0.0000 'International Tables Vol C Tables 4.2.6.8 and 6.1.1.4'
B B 0.0090 0.0039 'International Tables Vol C Tables 4.2.6.8 and 6.1.1.4'
Cl Cl 0.3639 0.7018 'International Tables Vol C Tables 4.2.6.8 and 6.1.1.4'
F F 0.0727 0.0534 'International Tables Vol C Tables 4.2.6.8 and 6.1.1.4'
N N 0.0311 0.0180 'International Tables Vol C Tables 4.2.6.8 and 6.1.1.4'
Si Si 0.2541 0.3302 'International Tables Vol C Tables 4.2.6.8 and 6.1.1.4'
Yb Yb -7.2108 4.4329 'International Tables Vol C Tables 4.2.6.8 and 6.1.1.4'

loop_
_geom_angle_atom_site_label_1
_geom_angle_atom_site_label_2
_geom_angle_atom_site_label_3
_geom_angle
N1 Yb1 C1 67.83(18)
N1 Yb1 C2 87.51(18)
N1 Yb1 C10 66.96(17)
N1 Yb1 C11 76.94(17)
N1 Yb1 C19 151.0(2)
N1 Yb1 C20 139.4(2)
N2 Yb1 N1 127.67(19)
N2 Yb1 C1 128.53(19)
N2 Yb1 C2 96.89(19)
N2 Yb1 C10 104.41(18)
N2 Yb1 C11 121.96(18)
N2 Yb1 C19 72.7(2)
N2 Yb1 C20 92.8(2)
C1 Yb1 C10 124.48(18)
C1 Yb1 C11 109.05(18)
C2 Yb1 C1 31.69(17)
C2 Yb1 C10 153.43(18)
C2 Yb1 C11 139.87(18)
C10 Yb1 C11 29.92(17)
C19 Yb1 C1 118.68(18)
C19 Yb1 C2 112.39(19)
C19 Yb1 C10 89.31(18)
C19 Yb1 C11 74.31(18)
C19 Yb1 C20 33.30(18)
C20 Yb1 C1 85.37(18)
C20 Yb1 C2 84.15(19)
C20 Yb1 C10 110.1(2)
C20 Yb1 C11 84.31(19)
N1 Si1 C1 102.2(2)
N1 Si1 C4 113.5(3)
N1 Si1 C7 116.9(3)
C4 Si1 C1 107.0(3)
C4 Si1 C7 107.0(3)
C7 Si1 C1 109.8(3)
N1 Si2 C10 101.3(2)
N1 Si2 C13 114.1(3)
N1 Si2 C16 111.9(3)
C13 Si2 C10 109.6(3)
C13 Si2 C16 113.8(3)
C16 Si2 C10 105.1(3)
N2 Si3 C19 103.5(2)
N2 Si3 C22 113.6(3)
N2 Si3 C25 111.2(3)
C22 Si3 C19 108.6(3)
C22 Si3 C25 111.5(3)
C25 Si3 C19 108.0(3)
N2 Si4 C28 104.7(3)
N2 Si4 C31 109.6(3)
N2 Si4 C34 114.5(3)
C28 Si4 C31 105.2(3)
C34 Si4 C28 108.1(3)
C34 Si4 C31 113.9(3)
Si1 N1 Yb1 109.3(2)
Si2 N1 Yb1 109.1(2)
Si2 N1 Si1 136.6(3)
Si3 N2 Yb1 102.9(2)
Si3 N2 Si4 126.5(3)
Si4 N2 Yb1 130.6(3)
Yb1 C1 H1 60.6
Si1 C1 Yb1 80.6(2)
Si1 C1 H1 106.4
C2 C1 Yb1 72.2(3)
C2 C1 Si1 118.1(5)
C2 C1 H1 106.4
C3 C1 Yb1 164.1(4)
C3 C1 Si1 113.3(4)
C3 C1 H1 106.4
C3 C1 C2 105.5(5)
Yb1 C2 H2A 42.1
Yb1 C2 H2B 98.2
Yb1 C2 H2C 147.1
C1 C2 Yb1 76.1(3)
C1 C2 H2A 109.5
C1 C2 H2B 109.5
C1 C2 H2C 109.5
H2A C2 H2B 109.5
H2A C2 H2C 109.5
H2B C2 H2C 109.5
C1 C3 H3A 109.5
C1 C3 H3B 109.5
C1 C3 H3C 109.5
H3A C3 H3B 109.5
H3A C3 H3C 109.5
H3B C3 H3C 109.5
Si1 C4 H4 105.7
C5 C4 Si1 113.2(4)
C5 C4 H4 105.7
C5 C4 C6 108.9(5)
C6 C4 Si1 116.8(4)
C6 C4 H4 105.7
C4 C5 H5A 109.5
C4 C5 H5B 109.5
C4 C5 H5C 109.5
H5A C5 H5B 109.5
H5A C5 H5C 109.5
H5B C5 H5C 109.5
C4 C6 H6A 109.5
C4 C6 H6B 109.5
C4 C6 H6C 109.5
H6A C6 H6B 109.5
H6A C6 H6C 109.5
H6B C6 H6C 109.5
Si1 C7 H7 105.5
C8 C7 Si1 117.1(5)
C8 C7 H7 105.5
C8 C7 C9 109.5(6)
C9 C7 Si1 112.7(5)
C9 C7 H7 105.5
C7 C8 H8A 109.5
C7 C8 H8B 109.5
C7 C8 H8C 109.5
H8A C8 H8B 109.5
H8A C8 H8C 109.5
H8B C8 H8C 109.5
C7 C9 H9A 109.5
C7 C9 H9B 109.5
C7 C9 H9C 109.5
H9A C9 H9B 109.5
H9A C9 H9C 109.5
H9B C9 H9C 109.5
Yb1 C10 H10 44.5
Si2 C10 Yb1 80.2(2)
Si2 C10 H10 105.8
C11 C10 Yb1 82.8(3)
C11 C10 Si2 112.1(4)
C11 C10 H10 105.8
C12 C10 Yb1 150.2(5)
C12 C10 Si2 117.5(4)
C12 C10 H10 105.8
C12 C10 C11 109.0(5)
Yb1 C11 H11A 46.2
Yb1 C11 H11B 107.0
Yb1 C11 H11C 141.8
C10 C11 Yb1 67.3(3)
C10 C11 H11A 109.5
C10 C11 H11B 109.5
C10 C11 H11C 109.5
H11A C11 H11B 109.5
H11A C11 H11C 109.5
H11B C11 H11C 109.5
C10 C12 H12A 109.5
C10 C12 H12B 109.5
C10 C12 H12C 109.5
H12A C12 H12B 109.5
H12A C12 H12C 109.5
H12B C12 H12C 109.5
Si2 C13 H13 105.9
C14 C13 Si2 111.4(5)
C14 C13 H13 105.9
C15 C13 Si2 117.1(5)
C15 C13 H13 105.9
C15 C13 C14 109.9(5)
C13 C14 H14A 109.5
C13 C14 H14B 109.5
C13 C14 H14C 109.5
H14A C14 H14B 109.5
H14A C14 H14C 109.5
H14B C14 H14C 109.5
C13 C15 H15A 109.5
C13 C15 H15B 109.5
C13 C15 H15C 109.5
H15A C15 H15B 109.5
H15A C15 H15C 109.5
H15B C15 H15C 109.5
Si2 C16 H16 105.3
C17 C16 Si2 114.4(5)
C17 C16 H16 105.3
C18 C16 Si2 116.4(5)
C18 C16 H16 105.3
C18 C16 C17 109.0(5)
C16 C17 H17A 109.5
C16 C17 H17B 109.5
C16 C17 H17C 109.5
H17A C17 H17B 109.5
H17A C17 H17C 109.5
H17B C17 H17C 109.5
C16 C18 H18A 109.5
C16 C18 H18B 109.5
C16 C18 H18C 109.5
H18A C18 H18B 109.5
H18A C18 H18C 109.5
H18B C18 H18C 109.5
Yb1 C19 H19 55.5
Si3 C19 Yb1 80.9(2)
Si3 C19 H19 105.6
C20 C19 Yb1 75.3(3)
C20 C19 Si3 118.5(5)
C20 C19 H19 105.6
C21 C19 Yb1 159.5(5)
C21 C19 Si3 114.7(5)
C21 C19 H19 105.6
C21 C19 C20 105.8(5)
Yb1 C20 H20A 49.0
Yb1 C20 H20B 153.0
Yb1 C20 H20C 94.8
C19 C20 Yb1 71.4(3)
C19 C20 H20A 109.5
C19 C20 H20B 109.5
C19 C20 H20C 109.5
H20A C20 H20B 109.5
H20A C20 H20C 109.5
H20B C20 H20C 109.5
C19 C21 H21A 109.5
C19 C21 H21B 109.5
C19 C21 H21C 109.5
H21A C21 H21B 109.5
H21A C21 H21C 109.5
H21B C21 H21C 109.5
Si3 C22 H22 106.2
C23 C22 Si3 113.0(5)
C23 C22 H22 106.2
C24 C22 Si3 114.9(5)
C24 C22 H22 106.2
C24 C22 C23 109.8(6)
C22 C23 H23A 109.5
C22 C23 H23B 109.5
C22 C23 H23C 109.5
H23A C23 H23B 109.5
H23A C23 H23C 109.5
H23B C23 H23C 109.5
C22 C24 H24A 109.5
C22 C24 H24B 109.5
C22 C24 H24C 109.5
H24A C24 H24B 109.5
H24A C24 H24C 109.5
H24B C24 H24C 109.5
Si3 C25 H25 104.7
C26 C25 Si3 117.7(5)
C26 C25 H25 104.7
C26 C25 C27 109.3(6)
C27 C25 Si3 114.4(5)
C27 C25 H25 104.7
C25 C26 H26A 109.5
C25 C26 H26B 109.5
C25 C26 H26C 109.5
H26A C26 H26B 109.5
H26A C26 H26C 109.5
H26B C26 H26C 109.5
C25 C27 H27A 109.5
C25 C27 H27B 109.5
C25 C27 H27C 109.5
H27A C27 H27B 109.5
H27A C27 H27C 109.5
H27B C27 H27C 109.5
Si4 C28 H28 104.5
C29 C28 Si4 113.0(5)
C29 C28 H28 104.5
C30 C28 Si4 118.7(5)
C30 C28 H28 104.5
C30 C28 C29 110.0(6)
C28 C29 H29A 109.5
C28 C29 H29B 109.5
C28 C29 H29C 109.5
H29A C29 H29B 109.5
H29A C29 H29C 109.5
H29B C29 H29C 109.5
C28 C30 H30A 109.5
C28 C30 H30B 109.5
C28 C30 H30C 109.5
H30A C30 H30B 109.5
H30A C30 H30C 109.5
H30B C30 H30C 109.5
Si4 C31 H31 105.2
C32 C31 Si4 116.8(5)
C32 C31 H31 105.2
C32 C31 C33 108.2(6)
C33 C31 Si4 115.1(5)
C33 C31 H31 105.2
C31 C32 H32A 109.5
C31 C32 H32B 109.5
C31 C32 H32C 109.5
H32A C32 H32B 109.5
H32A C32 H32C 109.5
H32B C32 H32C 109.5
C31 C33 H33A 109.5
C31 C33 H33B 109.5
C31 C33 H33C 109.5
H33A C33 H33B 109.5
H33A C33 H33C 109.5
H33B C33 H33C 109.5
Si4 C34 H34 106.0
C35 C34 Si4 116.8(5)
C35 C34 H34 106.0
C35 C34 C36 107.5(7)
C36 C34 Si4 113.6(5)
C36 C34 H34 106.0
C34 C35 H35A 109.5
C34 C35 H35B 109.5
C34 C35 H35C 109.5
H35A C35 H35B 109.5
H35A C35 H35C 109.5
H35B C35 H35C 109.5
C34 C36 H36A 109.5
C34 C36 H36B 109.5
C34 C36 H36C 109.5
H36A C36 H36B 109.5
H36A C36 H36C 109.5
H36B C36 H36C 109.5
C38 C37 B1 119.2(5)
C42 C37 C38 113.3(5)
C42 C37 B1 127.4(5)
F1 C38 C37 119.1(5)
F1 C38 C39 116.9(5)
C39 C38 C37 124.0(6)
F2 C39 C38 120.0(6)
F2 C39 C40 119.8(5)
C40 C39 C38 120.2(6)
F3 C40 C39 121.9(5)
F3 C40 C41 119.5(6)
C39 C40 C41 118.6(5)
F4 C41 C40 119.7(5)
F4 C41 C42 120.8(6)
C40 C41 C42 119.5(6)
F5 C42 C37 121.5(5)
F5 C42 C41 114.2(5)
C37 C42 C41 124.3(6)
C44 C43 B1 126.5(5)
C48 C43 C44 113.3(5)
C48 C43 B1 119.6(5)
F6 C44 C43 121.0(5)
F6 C44 C45 116.3(5)
C45 C44 C43 122.7(6)
F7 C45 C44 118.7(6)
C46 C45 F7 120.4(6)
C46 C45 C44 120.9(6)
F8 C46 C45 120.2(6)
F8 C46 C47 121.2(6)
C45 C46 C47 118.6(6)
F9 C47 C46 120.0(6)
F9 C47 C48 119.9(5)
C46 C47 C48 120.1(6)
F10 C48 C43 119.4(5)
F10 C48 C47 116.2(6)
C47 C48 C43 124.4(6)
C50 C49 C54 112.8(6)
C50 C49 B1 127.8(5)
C54 C49 B1 119.2(5)
F11 C50 C49 121.0(6)
F11 C50 C51 114.7(5)
C51 C50 C49 124.3(6)
F12 C51 C50 120.7(6)
F12 C51 C52 119.2(6)
C50 C51 C52 120.1(6)
F13 C52 C51 121.3(6)
F13 C52 C53 119.5(6)
C53 C52 C51 119.2(6)
F14 C53 C52 120.3(6)
F14 C53 C54 121.1(6)
C52 C53 C54 118.6(6)
F15 C54 C49 118.9(6)
F15 C54 C53 116.1(5)
C53 C54 C49 125.0(6)
C56 C55 B1 126.3(6)
C60 C55 C56 113.6(6)
C60 C55 B1 120.0(6)
F16 C56 C55 120.9(6)
F16 C56 C57 115.3(6)
C55 C56 C57 123.8(7)
F17 C57 C56 120.1(7)
F17 C57 C58 121.1(6)
C58 C57 C56 118.8(6)
F18 C58 C57 120.1(7)
F18 C58 C59 119.6(7)
C57 C58 C59 120.2(6)
F19 C59 C58 120.5(7)
F19 C59 C60 120.5(7)
C58 C59 C60 119.0(7)
F20 C60 C55 119.4(6)
F20 C60 C59 116.0(6)
C59 C60 C55 124.6(7)
C37 B1 C43 114.0(5)
C37 B1 C55 102.1(5)
C49 B1 C37 113.6(5)
C49 B1 C43 100.6(5)
C49 B1 C55 114.5(5)
C55 B1 C43 112.6(5)
Cl1 C61 H61A 108.9
Cl1 C61 H61B 108.9
Cl2 C61 Cl1 113.4(7)
Cl2 C61 H61A 108.9
Cl2 C61 H61B 108.9
H61A C61 H61B 107.7

loop_
_geom_bond_atom_site_label_1
_geom_bond_atom_site_label_2
_geom_bond_distance
Yb1 N1 2.152(4)
Yb1 N2 2.144(5)
Yb1 C1 2.862(6)
Yb1 C2 2.808(6)
Yb1 C10 2.871(6)
Yb1 C11 3.089(7)
Yb1 C19 2.698(6)
Yb1 C20 2.755(7)
Si1 N1 1.737(5)
Si1 C1 1.933(6)
Si1 C4 1.883(7)
Si1 C7 1.891(7)
Si2 N1 1.734(5)
Si2 C10 1.928(6)
Si2 C13 1.886(7)
Si2 C16 1.888(7)
Si3 N2 1.761(5)
Si3 C19 1.936(7)
Si3 C22 1.900(7)
Si3 C25 1.905(6)
Si4 N2 1.764(5)
Si4 C28 1.905(7)
Si4 C31 1.908(7)
Si4 C34 1.900(7)
C1 H1 1.0000
C1 C2 1.549(9)
C1 C3 1.547(8)
C2 H2A 0.9800
C2 H2B 0.9800
C2 H2C 0.9800
C3 H3A 0.9800
C3 H3B 0.9800
C3 H3C 0.9800
C4 H4 1.0000
C4 C5 1.544(8)
C4 C6 1.556(8)
C5 H5A 0.9800
C5 H5B 0.9800
C5 H5C 0.9800
C6 H6A 0.9800
C6 H6B 0.9800
C6 H6C 0.9800
C7 H7 1.0000
C7 C8 1.529(10)
C7 C9 1.539(9)
C8 H8A 0.9800
C8 H8B 0.9800
C8 H8C 0.9800
C9 H9A 0.9800
C9 H9B 0.9800
C9 H9C 0.9800
C10 H10 1.0000
C10 C11 1.553(9)
C10 C12 1.534(8)
C11 H11A 0.9800
C11 H11B 0.9800
C11 H11C 0.9800
C12 H12A 0.9800
C12 H12B 0.9800
C12 H12C 0.9800
C13 H13 1.0000
C13 C14 1.546(8)
C13 C15 1.533(9)
C14 H14A 0.9800
C14 H14B 0.9800
C14 H14C 0.9800
C15 H15A 0.9800
C15 H15B 0.9800
C15 H15C 0.9800
C16 H16 1.0000
C16 C17 1.539(9)
C16 C18 1.539(8)
C17 H17A 0.9800
C17 H17B 0.9800
C17 H17C 0.9800
C18 H18A 0.9800
C18 H18B 0.9800
C18 H18C 0.9800
C19 H19 1.0000
C19 C20 1.563(8)
C19 C21 1.557(8)
C20 H20A 0.9800
C20 H20B 0.9800
C20 H20C 0.9800
C21 H21A 0.9800
C21 H21B 0.9800
C21 H21C 0.9800
C22 H22 1.0000
C22 C23 1.532(9)
C22 C24 1.529(9)
C23 H23A 0.9800
C23 H23B 0.9800
C23 H23C 0.9800
C24 H24A 0.9800
C24 H24B 0.9800
C24 H24C 0.9800
C25 H25 1.0000
C25 C26 1.519(9)
C25 C27 1.541(9)
C26 H26A 0.9800
C26 H26B 0.9800
C26 H26C 0.9800
C27 H27A 0.9800
C27 H27B 0.9800
C27 H27C 0.9800
C28 H28 1.0000
C28 C29 1.545(10)
C28 C30 1.530(9)
C29 H29A 0.9800
C29 H29B 0.9800
C29 H29C 0.9800
C30 H30A 0.9800
C30 H30B 0.9800
C30 H30C 0.9800
C31 H31 1.0000
C31 C32 1.511(9)
C31 C33 1.564(9)
C32 H32A 0.9800
C32 H32B 0.9800
C32 H32C 0.9800
C33 H33A 0.9800
C33 H33B 0.9800
C33 H33C 0.9800
C34 H34 1.0000
C34 C35 1.545(10)
C34 C36 1.548(10)
C35 H35A 0.9800
C35 H35B 0.9800
C35 H35C 0.9800
C36 H36A 0.9800
C36 H36B 0.9800
C36 H36C 0.9800
F1 C38 1.347(7)
F2 C39 1.353(7)
F3 C40 1.336(6)
F4 C41 1.341(7)
F5 C42 1.362(6)
F6 C44 1.345(7)
F7 C45 1.355(7)
F8 C46 1.341(7)
F9 C47 1.351(7)
F10 C48 1.362(7)
F11 C50 1.355(7)
F12 C51 1.350(7)
F13 C52 1.346(7)
F14 C53 1.335(7)
F15 C54 1.359(7)
F16 C56 1.351(7)
F17 C57 1.331(7)
F18 C58 1.360(7)
F19 C59 1.350(8)
F20 C60 1.357(7)
C37 C38 1.391(8)
C37 C42 1.376(8)
C37 B1 1.653(9)
C38 C39 1.379(8)
C39 C40 1.358(9)
C40 C41 1.377(9)
C41 C42 1.385(8)
C43 C44 1.400(8)
C43 C48 1.386(8)
C43 B1 1.667(9)
C44 C45 1.395(9)
C45 C46 1.352(9)
C46 C47 1.368(9)
C47 C48 1.374(8)
C49 C50 1.386(8)
C49 C54 1.400(8)
C49 B1 1.644(9)
C50 C51 1.373(9)
C51 C52 1.376(9)
C52 C53 1.371(9)
C53 C54 1.385(9)
C55 C56 1.392(9)
C55 C60 1.383(9)
C55 B1 1.662(9)
C56 C57 1.392(9)
C57 C58 1.362(10)
C58 C59 1.368(10)
C59 C60 1.374(9)
Cl1 C61 1.732(12)
Cl2 C61 1.728(11)
C61 H61A 0.9900
C61 H61B 0.9900
